data_4509345
loop_
_publ_author_name
'Okudzeto, Edem K.'
'Kuga, Kentarou'
'Nakatsuji, Satoru'
'Chan, Julia Y.'

_publ_section_title
;
 Crystal Growth, Transport, and Magnetic Properties of YbCoGa5
;
_journal_issue 4
_journal_name_full 'Crystal Growth &amp; Design'
_journal_page_first 1956
_journal_paper_doi 10.1021/cg801266q
_journal_volume 9
_journal_year 2009
_chemical_formula_sum 'Co Ga5 Yb'
_chemical_formula_weight 580.57
_chemical_name_systematic
; 
 ? 
;
_space_group_IT_number 123
_symmetry_cell_setting tetragonal
_symmetry_space_group_name_Hall '-P 4 2'
_symmetry_space_group_name_H-M 'P 4/m m m'
_atom_sites_solution_primary direct
_atom_sites_solution_secondary difmap
_audit_creation_method SHELXL-97
_cell_angle_alpha 90.00
_cell_angle_beta 90.00
_cell_angle_gamma 90.00
_cell_formula_units_Z 1
_cell_length_a 4.190(1)
_cell_length_b 4.190(1)
_cell_length_c 6.727(3)
_cell_measurement_reflns_used 200
_cell_measurement_temperature 298(2)
_cell_measurement_theta_max 32.032
_cell_measurement_theta_min 1.018
_cell_volume 118.10(7)
_computing_cell_refinement 'Denzo and Scalepack (Otwinowski & Minor, 1997)'
_computing_data_collection 'COLLECT (Nonius, 2000)'
_computing_data_reduction 'Denzo and Scalepack (Otwinowski & Minor, 1997)'
_computing_publication_material 'SHELXS-97 (Sheldrick, 1990)'
_computing_structure_refinement 'SHELXL-97 (Sheldrick, 1997)'
_computing_structure_solution 'SHELXS-97 (Sheldrick, 1990)'
_diffrn_ambient_temperature 298(2)
_diffrn_measured_fraction_theta_full 0.942
_diffrn_measured_fraction_theta_max 0.942
_diffrn_measurement_device_type 'KappaCCD (with Oxford Cryostram)'
_diffrn_measurement_method ' \w scans \k offsets'
_diffrn_radiation_monochromator graphite
_diffrn_radiation_source 'fine-focus sealed tube'
_diffrn_radiation_type MoK\a
_diffrn_radiation_wavelength 0.71073
_diffrn_reflns_av_R_equivalents 0.0270
_diffrn_reflns_av_sigmaI/netI 0.0230
_diffrn_reflns_limit_h_max 5
_diffrn_reflns_limit_h_min -5
_diffrn_reflns_limit_k_max 4
_diffrn_reflns_limit_k_min -4
_diffrn_reflns_limit_l_max 8
_diffrn_reflns_limit_l_min -9
_diffrn_reflns_number 364
_diffrn_reflns_theta_full 31.84
_diffrn_reflns_theta_max 31.84
_diffrn_reflns_theta_min 3.03
_diffrn_standards_decay_% none
_exptl_absorpt_coefficient_mu 50.898
_exptl_absorpt_correction_T_max 0.3105
_exptl_absorpt_correction_T_min 0.3105
_exptl_absorpt_correction_type multi-scan
_exptl_absorpt_process_details 'HKL Scalepack (Otwinowski & Minor 1997)'
_exptl_crystal_colour black
_exptl_crystal_density_diffrn 8.163
_exptl_crystal_density_method 'not measured'
_exptl_crystal_description 'square fragment'
_exptl_crystal_F_000 252
_exptl_crystal_size_max 0.03
_exptl_crystal_size_mid 0.03
_exptl_crystal_size_min 0.03
_refine_diff_density_max 2.724
_refine_diff_density_min -1.467
_refine_diff_density_rms 0.465
_refine_ls_extinction_coef 0.147(8)
_refine_ls_extinction_expression Fc^*^=kFc[1+0.001xFc^2^\l^3^/sin(2\q)]^-1/4^
_refine_ls_extinction_method SHELXL
_refine_ls_goodness_of_fit_ref 1.345
_refine_ls_hydrogen_treatment none
_refine_ls_matrix_type full
_refine_ls_number_parameters 12
_refine_ls_number_reflns 146
_refine_ls_number_restraints 0
_refine_ls_restrained_S_all 1.345
_refine_ls_R_factor_all 0.0201
_refine_ls_R_factor_gt 0.0194
_refine_ls_shift/su_max 0.000
_refine_ls_shift/su_mean 0.000
_refine_ls_structure_factor_coef Fsqd
_refine_ls_weighting_details 'calc w=1/[\s^2^(Fo^2^)+(0.0241P)^2^+0.4441P] where P=(Fo^2^+2Fc^2^)/3'
_refine_ls_weighting_scheme calc
_refine_ls_wR_factor_gt 0.0530
_refine_ls_wR_factor_ref 0.0530
_reflns_number_gt 144
_reflns_number_total 146
_reflns_threshold_expression >2sigma(I)
_cod_data_source_file cg801266qsup1.cif
_cod_data_source_block shelxl
_cod_original_sg_symbol_H-M 'P 4/ m m m'
_cod_database_code 4509345

loop_
_symmetry_equiv_pos_as_xyz
'x, y, z'
'-x, -y, z'
'x, -y, -z'
'-x, y, -z'
'-y, -x, -z'
'y, x, -z'
'y, -x, z'
'-y, x, z'
'-x, -y, -z'
'x, y, -z'
'-x, y, z'
'x, -y, z'
'y, x, z'
'-y, -x, z'
'-y, x, -z'
'y, -x, -z'

loop_
_atom_site_label
_atom_site_type_symbol
_atom_site_fract_x
_atom_site_fract_y
_atom_site_fract_z
_atom_site_U_iso_or_equiv
_atom_site_adp_type
_atom_site_occupancy
_atom_site_symmetry_multiplicity
_atom_site_calc_flag
_atom_site_refinement_flags
Yb1 Yb 0.0000 0.0000 0.0000 0.0009(3) Uani 1 16 d S
Co1 Co 0.0000 0.0000 0.5000 0.0015(4) Uani 1 16 d S
Ga3 Ga 0.5000 0.5000 0.0000 0.0052(4) Uani 1 16 d S
Ga4 Ga 0.5000 0.0000 0.30735(13) 0.0049(3) Uani 1 4 d S

loop_
_atom_site_aniso_label
_atom_site_aniso_U_11
_atom_site_aniso_U_22
_atom_site_aniso_U_33
_atom_site_aniso_U_23
_atom_site_aniso_U_13
_atom_site_aniso_U_12
Yb1 0.0008(3) 0.0008(3) 0.0012(4) 0.000 0.000 0.000
Co1 0.0008(5) 0.0008(5) 0.0029(8) 0.000 0.000 0.000
Ga3 0.0031(5) 0.0031(5) 0.0094(8) 0.000 0.000 0.000
Ga4 0.0016(4) 0.0103(4) 0.0028(5) 0.000 0.000 0.000

loop_
_atom_type_symbol
_atom_type_description
_atom_type_scat_dispersion_real
_atom_type_scat_dispersion_imag
_atom_type_scat_source
Yb Yb -0.3850 5.5486 'International Tables Vol C Tables 4.2.6.8 and 6.1.1.4'
Co Co 0.3494 0.9721 'International Tables Vol C Tables 4.2.6.8 and 6.1.1.4'
Ga Ga 0.2307 1.6083 'International Tables Vol C Tables 4.2.6.8 and 6.1.1.4'

loop_
_geom_angle_atom_site_label_1
_geom_angle_atom_site_label_2
_geom_angle_atom_site_label_3
_geom_angle
_geom_angle_site_symmetry_1
_geom_angle_site_symmetry_3
Ga4 Yb1 Ga4 60.44(2) . 13
Ga4 Yb1 Ga4 119.56(2) . 5
Ga4 Yb1 Ga4 180.00(2) 13 5
Ga4 Yb1 Ga4 180.0 . 9
Ga4 Yb1 Ga4 119.56(2) 13 9
Ga4 Yb1 Ga4 60.44(2) 5 9
Ga4 Yb1 Ga4 60.44(2) . 13_545
Ga4 Yb1 Ga4 90.76(4) 13 13_545
Ga4 Yb1 Ga4 89.24(4) 5 13_545
Ga4 Yb1 Ga4 119.56(2) 9 13_545
Ga4 Yb1 Ga4 119.56(2) . 5_565
Ga4 Yb1 Ga4 89.24(4) 13 5_565
Ga4 Yb1 Ga4 90.76(4) 5 5_565
Ga4 Yb1 Ga4 60.44(2) 9 5_565
Ga4 Yb1 Ga4 180.0 13_545 5_565
Ga4 Yb1 Ga4 89.24(4) . 9_655
Ga4 Yb1 Ga4 119.56(2) 13 9_655
Ga4 Yb1 Ga4 60.44(2) 5 9_655
Ga4 Yb1 Ga4 90.76(4) 9 9_655
Ga4 Yb1 Ga4 119.56(2) 13_545 9_655
Ga4 Yb1 Ga4 60.44(2) 5_565 9_655
Ga4 Yb1 Ga4 90.76(4) . 1_455
Ga4 Yb1 Ga4 60.44(2) 13 1_455
Ga4 Yb1 Ga4 119.56(2) 5 1_455
Ga4 Yb1 Ga4 89.24(4) 9 1_455
Ga4 Yb1 Ga4 60.44(2) 13_545 1_455
Ga4 Yb1 Ga4 119.56(2) 5_565 1_455
Ga4 Yb1 Ga4 180.00(2) 9_655 1_455
Ga4 Yb1 Ga3 59.782(11) . .
Ga4 Yb1 Ga3 59.782(11) 13 .
Ga4 Yb1 Ga3 120.218(11) 5 .
Ga4 Yb1 Ga3 120.218(11) 9 .
Ga4 Yb1 Ga3 120.218(11) 13_545 .
Ga4 Yb1 Ga3 59.782(11) 5_565 .
Ga4 Yb1 Ga3 59.782(11) 9_655 .
Ga4 Yb1 Ga3 120.218(11) 1_455 .
Ga4 Yb1 Ga3 120.218(11) . 1_445
Ga4 Yb1 Ga3 120.218(11) 13 1_445
Ga4 Yb1 Ga3 59.782(11) 5 1_445
Ga4 Yb1 Ga3 59.782(11) 9 1_445
Ga4 Yb1 Ga3 59.782(11) 13_545 1_445
Ga4 Yb1 Ga3 120.218(11) 5_565 1_445
Ga4 Yb1 Ga3 120.218(11) 9_655 1_445
Ga4 Yb1 Ga3 59.782(11) 1_455 1_445
Ga3 Yb1 Ga3 180.0 . 1_445
Ga4 Yb1 Ga3 59.782(11) . 1_545
Ga4 Yb1 Ga3 120.218(11) 13 1_545
Ga4 Yb1 Ga3 59.782(11) 5 1_545
Ga4 Yb1 Ga3 120.218(11) 9 1_545
Ga4 Yb1 Ga3 59.782(11) 13_545 1_545
Ga4 Yb1 Ga3 120.218(11) 5_565 1_545
Ga4 Yb1 Ga3 59.782(11) 9_655 1_545
Ga4 Yb1 Ga3 120.218(11) 1_455 1_545
Ga3 Yb1 Ga3 90.0 . 1_545
Ga3 Yb1 Ga3 90.0 1_445 1_545
Ga4 Yb1 Ga3 120.218(11) . 1_455
Ga4 Yb1 Ga3 59.782(11) 13 1_455
Ga4 Yb1 Ga3 120.218(11) 5 1_455
Ga4 Yb1 Ga3 59.782(11) 9 1_455
Ga4 Yb1 Ga3 120.218(11) 13_545 1_455
Ga4 Yb1 Ga3 59.782(11) 5_565 1_455
Ga4 Yb1 Ga3 120.218(11) 9_655 1_455
Ga4 Yb1 Ga3 59.782(11) 1_455 1_455
Ga3 Yb1 Ga3 90.0 . 1_455
Ga3 Yb1 Ga3 90.0 1_445 1_455
Ga3 Yb1 Ga3 180.0 1_545 1_455
Ga4 Co1 Ga4 180.00(3) 13_545 5_566
Ga4 Co1 Ga4 106.07(2) 13_545 9_656
Ga4 Co1 Ga4 73.93(2) 5_566 9_656
Ga4 Co1 Ga4 73.93(2) 13_545 1_455
Ga4 Co1 Ga4 106.07(2) 5_566 1_455
Ga4 Co1 Ga4 180.0 9_656 1_455
Ga4 Co1 Ga4 116.52(4) 13_545 13
Ga4 Co1 Ga4 63.48(4) 5_566 13
Ga4 Co1 Ga4 106.07(2) 9_656 13
Ga4 Co1 Ga4 73.93(2) 1_455 13
Ga4 Co1 Ga4 106.07(2) 13_545 9_556
Ga4 Co1 Ga4 73.93(2) 5_566 9_556
Ga4 Co1 Ga4 116.52(4) 9_656 9_556
Ga4 Co1 Ga4 63.48(4) 1_455 9_556
Ga4 Co1 Ga4 106.07(2) 13 9_556
Ga4 Co1 Ga4 63.48(4) 13_545 5_556
Ga4 Co1 Ga4 116.52(4) 5_566 5_556
Ga4 Co1 Ga4 73.93(2) 9_656 5_556
Ga4 Co1 Ga4 106.07(2) 1_455 5_556
Ga4 Co1 Ga4 180.0 13 5_556
Ga4 Co1 Ga4 73.93(2) 9_556 5_556
Ga4 Co1 Ga4 73.93(2) 13_545 .
Ga4 Co1 Ga4 106.07(2) 5_566 .
Ga4 Co1 Ga4 63.48(4) 9_656 .
Ga4 Co1 Ga4 116.52(4) 1_455 .
Ga4 Co1 Ga4 73.93(2) 13 .
Ga4 Co1 Ga4 180.0 9_556 .
Ga4 Co1 Ga4 106.07(2) 5_556 .
Ga4 Co1 Yb1 121.74(2) 13_545 1_556
Ga4 Co1 Yb1 58.26(2) 5_566 1_556
Ga4 Co1 Yb1 58.26(2) 9_656 1_556
Ga4 Co1 Yb1 121.74(2) 1_455 1_556
Ga4 Co1 Yb1 121.74(2) 13 1_556
Ga4 Co1 Yb1 58.26(2) 9_556 1_556
Ga4 Co1 Yb1 58.26(2) 5_556 1_556
Ga4 Co1 Yb1 121.74(2) . 1_556
Ga4 Co1 Yb1 58.26(2) 13_545 .
Ga4 Co1 Yb1 121.74(2) 5_566 .
Ga4 Co1 Yb1 121.74(2) 9_656 .
Ga4 Co1 Yb1 58.26(2) 1_455 .
Ga4 Co1 Yb1 58.26(2) 13 .
Ga4 Co1 Yb1 121.74(2) 9_556 .
Ga4 Co1 Yb1 121.74(2) 5_556 .
Ga4 Co1 Yb1 58.26(2) . .
Yb1 Co1 Yb1 180.0 1_556 .
Ga4 Ga3 Ga4 60.44(2) . 13_655
Ga4 Ga3 Ga4 119.56(2) . 5_565
Ga4 Ga3 Ga4 180.0 13_655 5_565
Ga4 Ga3 Ga4 89.24(4) . 9_655
Ga4 Ga3 Ga4 119.56(2) 13_655 9_655
Ga4 Ga3 Ga4 60.44(2) 5_565 9_655
Ga4 Ga3 Ga4 90.76(4) . 1_565
Ga4 Ga3 Ga4 60.44(2) 13_655 1_565
Ga4 Ga3 Ga4 119.56(2) 5_565 1_565
Ga4 Ga3 Ga4 180.0 9_655 1_565
Ga4 Ga3 Ga4 60.44(2) . 13
Ga4 Ga3 Ga4 90.76(4) 13_655 13
Ga4 Ga3 Ga4 89.24(4) 5_565 13
Ga4 Ga3 Ga4 119.56(2) 9_655 13
Ga4 Ga3 Ga4 60.44(2) 1_565 13
Ga4 Ga3 Ga4 119.56(2) . 5_665
Ga4 Ga3 Ga4 89.24(4) 13_655 5_665
Ga4 Ga3 Ga4 90.76(4) 5_565 5_665
Ga4 Ga3 Ga4 60.44(2) 9_655 5_665
Ga4 Ga3 Ga4 119.56(2) 1_565 5_665
Ga4 Ga3 Ga4 180.0 13 5_665
Ga4 Ga3 Ga4 180.0 . 9_665
Ga4 Ga3 Ga4 119.56(2) 13_655 9_665
Ga4 Ga3 Ga4 60.44(2) 5_565 9_665
Ga4 Ga3 Ga4 90.76(4) 9_655 9_665
Ga4 Ga3 Ga4 89.24(4) 1_565 9_665
Ga4 Ga3 Ga4 119.56(2) 13 9_665
Ga4 Ga3 Ga4 60.44(2) 5_665 9_665
Ga4 Ga3 Yb1 59.782(11) . .
Ga4 Ga3 Yb1 120.218(11) 13_655 .
Ga4 Ga3 Yb1 59.782(11) 5_565 .
Ga4 Ga3 Yb1 59.782(11) 9_655 .
Ga4 Ga3 Yb1 120.218(11) 1_565 .
Ga4 Ga3 Yb1 59.782(11) 13 .
Ga4 Ga3 Yb1 120.218(11) 5_665 .
Ga4 Ga3 Yb1 120.218(11) 9_665 .
Ga4 Ga3 Yb1 120.218(11) . 1_665
Ga4 Ga3 Yb1 59.782(11) 13_655 1_665
Ga4 Ga3 Yb1 120.218(11) 5_565 1_665
Ga4 Ga3 Yb1 120.218(11) 9_655 1_665
Ga4 Ga3 Yb1 59.782(11) 1_565 1_665
Ga4 Ga3 Yb1 120.218(11) 13 1_665
Ga4 Ga3 Yb1 59.782(11) 5_665 1_665
Ga4 Ga3 Yb1 59.782(11) 9_665 1_665
Yb1 Ga3 Yb1 180.0 . 1_665
Ga4 Ga3 Yb1 59.782(11) . 1_655
Ga4 Ga3 Yb1 59.782(11) 13_655 1_655
Ga4 Ga3 Yb1 120.218(11) 5_565 1_655
Ga4 Ga3 Yb1 59.782(11) 9_655 1_655
Ga4 Ga3 Yb1 120.218(11) 1_565 1_655
Ga4 Ga3 Yb1 120.218(11) 13 1_655
Ga4 Ga3 Yb1 59.782(11) 5_665 1_655
Ga4 Ga3 Yb1 120.218(11) 9_665 1_655
Yb1 Ga3 Yb1 90.0 . 1_655
Yb1 Ga3 Yb1 90.0 1_665 1_655
Ga4 Ga3 Yb1 120.218(11) . 1_565
Ga4 Ga3 Yb1 120.218(11) 13_655 1_565
Ga4 Ga3 Yb1 59.782(11) 5_565 1_565
Ga4 Ga3 Yb1 120.218(11) 9_655 1_565
Ga4 Ga3 Yb1 59.782(11) 1_565 1_565
Ga4 Ga3 Yb1 59.782(11) 13 1_565
Ga4 Ga3 Yb1 120.218(11) 5_665 1_565
Ga4 Ga3 Yb1 59.782(11) 9_665 1_565
Yb1 Ga3 Yb1 90.0 . 1_565
Yb1 Ga3 Yb1 90.0 1_665 1_565
Yb1 Ga3 Yb1 180.0 1_655 1_565
Co1 Ga4 Co1 116.52(4) 1_655 .
Co1 Ga4 Ga4 58.26(2) 1_655 9_656
Co1 Ga4 Ga4 58.26(2) . 9_656
Co1 Ga4 Ga3 111.687(16) 1_655 1_545
Co1 Ga4 Ga3 111.687(15) . 1_545
Ga4 Ga4 Ga3 134.622(19) 9_656 1_545
Co1 Ga4 Yb1 167.12(3) 1_655 .
Co1 Ga4 Yb1 76.36(3) . .
Ga4 Ga4 Yb1 134.622(19) 9_656 .
Ga3 Ga4 Yb1 60.44(2) 1_545 .
Co1 Ga4 Ga3 111.687(16) 1_655 .
Co1 Ga4 Ga3 111.687(16) . .
Ga4 Ga4 Ga3 134.622(19) 9_656 .
Ga3 Ga4 Ga3 90.76(4) 1_545 .
Yb1 Ga4 Ga3 60.44(2) . .
Co1 Ga4 Yb1 76.36(3) 1_655 1_655
Co1 Ga4 Yb1 167.12(3) . 1_655
Ga4 Ga4 Yb1 134.622(19) 9_656 1_655
Ga3 Ga4 Yb1 60.44(2) 1_545 1_655
Yb1 Ga4 Yb1 90.76(4) . 1_655
Ga3 Ga4 Yb1 60.44(2) . 1_655
Co1 Ga4 Ga4 53.033(10) 1_655 13_655
Co1 Ga4 Ga4 126.966(10) . 13_655
Ga4 Ga4 Ga4 90.0 9_656 13_655
Ga3 Ga4 Ga4 120.218(11) 1_545 13_655
Yb1 Ga4 Ga4 120.218(11) . 13_655
Ga3 Ga4 Ga4 59.782(11) . 13_655
Yb1 Ga4 Ga4 59.782(11) 1_655 13_655
Co1 Ga4 Ga4 126.966(10) 1_655 13_545
Co1 Ga4 Ga4 53.033(10) . 13_545
Ga4 Ga4 Ga4 90.0 9_656 13_545
Ga3 Ga4 Ga4 59.782(11) 1_545 13_545
Yb1 Ga4 Ga4 59.782(11) . 13_545
Ga3 Ga4 Ga4 120.218(11) . 13_545
Yb1 Ga4 Ga4 120.218(11) 1_655 13_545
Ga4 Ga4 Ga4 180.0 13_655 13_545
Co1 Ga4 Ga4 53.033(10) 1_655 13_645
Co1 Ga4 Ga4 126.966(10) . 13_645
Ga4 Ga4 Ga4 90.0 9_656 13_645
Ga3 Ga4 Ga4 59.782(11) 1_545 13_645
Yb1 Ga4 Ga4 120.218(11) . 13_645
Ga3 Ga4 Ga4 120.218(11) . 13_645
Yb1 Ga4 Ga4 59.782(11) 1_655 13_645
Ga4 Ga4 Ga4 90.0 13_655 13_645
Ga4 Ga4 Ga4 90.0 13_545 13_645
Co1 Ga4 Ga4 126.966(10) 1_655 13
Co1 Ga4 Ga4 53.033(10) . 13
Ga4 Ga4 Ga4 90.0 9_656 13
Ga3 Ga4 Ga4 120.218(11) 1_545 13
Yb1 Ga4 Ga4 59.782(11) . 13
Ga3 Ga4 Ga4 59.782(11) . 13
Yb1 Ga4 Ga4 120.218(11) 1_655 13
Ga4 Ga4 Ga4 90.0 13_655 13
Ga4 Ga4 Ga4 90.0 13_545 13
Ga4 Ga4 Ga4 180.0 13_645 13

loop_
_geom_bond_atom_site_label_1
_geom_bond_atom_site_label_2
_geom_bond_distance
_geom_bond_site_symmetry_2
Yb1 Ga4 2.9434(10) .
Yb1 Ga4 2.9434(10) 13
Yb1 Ga4 2.9434(10) 5
Yb1 Ga4 2.9434(10) 9
Yb1 Ga4 2.9434(10) 13_545
Yb1 Ga4 2.9434(10) 5_565
Yb1 Ga4 2.9434(10) 9_655
Yb1 Ga4 2.9434(10) 1_455
Yb1 Ga3 2.9628(7) .
Yb1 Ga3 2.9628(7) 1_445
Yb1 Ga3 2.9628(7) 1_545
Yb1 Ga3 2.9628(7) 1_455
Co1 Ga4 2.4634(7) 13_545
Co1 Ga4 2.4634(7) 5_566
Co1 Ga4 2.4634(7) 9_656
Co1 Ga4 2.4634(7) 1_455
Co1 Ga4 2.4634(7) 13
Co1 Ga4 2.4634(7) 9_556
Co1 Ga4 2.4634(7) 5_556
Co1 Ga4 2.4634(7) .
Co1 Yb1 3.3635(15) 1_556
Ga3 Ga4 2.9434(10) .
Ga3 Ga4 2.9434(10) 13_655
Ga3 Ga4 2.9434(10) 5_565
Ga3 Ga4 2.9434(10) 9_655
Ga3 Ga4 2.9434(10) 1_565
Ga3 Ga4 2.9434(10) 13
Ga3 Ga4 2.9434(10) 5_665
Ga3 Ga4 2.9434(10) 9_665
Ga3 Yb1 2.9628(7) 1_665
Ga3 Yb1 2.9628(7) 1_655
Ga3 Yb1 2.9628(7) 1_565
Ga4 Co1 2.4634(7) 1_655
Ga4 Ga4 2.592(2) 9_656
Ga4 Ga3 2.9434(10) 1_545
Ga4 Yb1 2.9434(10) 1_655
Ga4 Ga4 2.9628(7) 13_655
Ga4 Ga4 2.9628(7) 13_545
Ga4 Ga4 2.9628(7) 13_645
Ga4 Ga4 2.9628(7) 13
